data_2005414
loop_
_publ_author_name
'Rowan, K. R.'
'Holt, E. M.'

_publ_section_title
;
 Dibutyl
 2,6-Dimethyl-4-(3-nitrophenyl)-1,4-dihydropyridine-3,5-dicarboxylate,
 Diisobutyl
 2,6-Dimethyl-4-(3-nitrophenyl)-1,4-dihydropyridine-3,5-dicarboxylate
 and Di-<i>tert</i>-butyl
 2,6-Dimethyl-4-(3-nitrophenyl)-1,4-dihydropyridine-3,5-dicarboxylate
;
_journal_issue 9
_journal_name_full 'Acta Crystallographica Section C'
_journal_page_first 2207
_journal_page_last 2212
_journal_paper_doi 10.1107/S0108270196003551
_journal_volume 52
_journal_year 1996
_chemical_formula_moiety 'C23 H30 N2 O6'
_chemical_formula_sum 'C23 H30 N2 O6'
_chemical_formula_weight 430.5
_chemical_melting_point 92
_chemical_name_systematic
;
Dibutyl
2,6-dimethyl-4-(3-nitrophenyl)-1,4-dihydropyridine-3,5-dicarboxylate
;
_space_group_IT_number 14
_symmetry_cell_setting monoclinic
_symmetry_space_group_name_Hall '-P 2ybc'
_symmetry_space_group_name_H-M 'P 1 21/c 1'
_cell_angle_alpha 90.
_cell_angle_beta 101.56(1)
_cell_angle_gamma 90.
_cell_formula_units_Z 4
_cell_length_a 11.358(4)
_cell_length_b 16.352(6)
_cell_length_c 12.999(5)
_cell_measurement_reflns_used 47
_cell_measurement_temperature 298
_cell_measurement_theta_max 12.674
_cell_measurement_theta_min 4.033
_cell_volume 2365.3(15)
_computing_cell_refinement XSCANS
_computing_data_collection 'XSCANS (Siemens, 1991)'
_computing_data_reduction XSCANS
_computing_molecular_graphics 'XP (Siemens, 1990)'
_computing_structure_refinement SHELXS86
_computing_structure_solution 'SHELXS86 (Sheldrick, 1990)'
_diffrn_ambient_temperature 298
_diffrn_measurement_device 'Siemens P4 four-circle'
_diffrn_measurement_method \q/2\q
_diffrn_radiation_monochromator 'highly oriented graphite crystal'
_diffrn_radiation_source 'fine-focus sealed tube'
_diffrn_radiation_type MoK\a
_diffrn_radiation_wavelength 0.71073
_diffrn_reflns_av_R_equivalents 0.0568
_diffrn_reflns_limit_h_max 13
_diffrn_reflns_limit_h_min -13
_diffrn_reflns_limit_k_max 19
_diffrn_reflns_limit_k_min 0
_diffrn_reflns_limit_l_max 15
_diffrn_reflns_limit_l_min 0
_diffrn_reflns_number 5197
_diffrn_reflns_theta_max 25.0
_diffrn_reflns_theta_min 1.75
_diffrn_standards_decay_% 1.0
_diffrn_standards_interval_count 97
_diffrn_standards_number 3
_exptl_absorpt_coefficient_mu 0.088
_exptl_absorpt_correction_type none
_exptl_crystal_colour yellow
_exptl_crystal_density_diffrn 1.209
_exptl_crystal_description chunk
_exptl_crystal_F_000 920
_exptl_crystal_size_max 0.3
_exptl_crystal_size_mid 0.2
_exptl_crystal_size_min 0.2
_refine_diff_density_max 0.16
_refine_diff_density_min -0.23
_refine_ls_extinction_coef 0.0019(4)
_refine_ls_extinction_method 'SHELXS86 (Sheldrick, 1990)'
_refine_ls_goodness_of_fit_obs 1.13
_refine_ls_hydrogen_treatment noref
_refine_ls_matrix_type full
_refine_ls_number_parameters 289
_refine_ls_number_reflns 4160
_refine_ls_R_factor_all 0.1461
_refine_ls_R_factor_obs 0.0560
_refine_ls_shift/esd_max 0.035
_refine_ls_shift/esd_mean 0.003
_refine_ls_structure_factor_coef F
_refine_ls_weighting_details 'w = 1/[\s^2^(F~o~) + 0.0008F^2^]'
_refine_ls_weighting_scheme calc
_refine_ls_wR_factor_all 0.1027
_refine_ls_wR_factor_obs 0.0612
_reflns_number_observed 1458
_reflns_number_total 4160
_reflns_observed_criterion F>4.5\s(F)
_cod_data_source_file pa1223.cif
_cod_data_source_block I
_cod_depositor_comments
;
The following automatic conversions were performed:

'_refine_ls_weighting_scheme' value 'calc w = 1/[\s^2^(F~o~) +
0.0008F^2^]' was changed to 'calc'. New tag
'_refine_ls_weighting_details' was created. The value of the new tag
was set to 'w = 1/[\s^2^(F~o~) + 0.0008F^2^]'.

Automatic conversion script
Id: cif_fix_values 3143 2015-03-26 13:38:13Z robertas 
;
_cod_original_cell_volume 2364.9(15)
_cod_original_sg_symbol_H-M 'P 21/c'
_cod_database_code 2005414

loop_
_symmetry_equiv_pos_as_xyz
x,y,z
-x,-y,-z
-x,1/2+y,1/2-z
x,1/2-y,1/2+z

loop_
_atom_site_aniso_label
_atom_site_aniso_U_11
_atom_site_aniso_U_22
_atom_site_aniso_U_33
_atom_site_aniso_U_12
_atom_site_aniso_U_13
_atom_site_aniso_U_23
N1 0.061(3) 0.067(3) 0.055(3) -0.007(3) 0.027(2) 0.004(3)
N2 0.091(4) 0.079(4) 0.050(3) 0.031(4) 0.022(3) -0.003(3)
O1 0.133(4) 0.129(4) 0.064(3) 0.023(3) 0.026(3) -0.027(3)
O2 0.108(3) 0.100(4) 0.082(3) 0.005(3) 0.058(3) -0.012(3)
C2 0.056(3) 0.059(4) 0.040(3) -0.002(3) 0.016(3) -0.003(3)
C2' 0.053(3) 0.091(5) 0.062(3) 0.002(3) 0.030(3) -0.001(3)
C3 0.051(3) 0.050(4) 0.041(3) 0.001(3) 0.020(2) -0.006(3)
C3' 0.056(3) 0.061(4) 0.043(3) 0.001(3) 0.022(3) -0.013(3)
O3' 0.089(3) 0.087(3) 0.048(2) 0.019(2) 0.032(2) 0.011(2)
O3" 0.068(2) 0.076(3) 0.067(2) 0.013(2) 0.032(2) 0.006(2)
C4 0.055(3) 0.053(4) 0.048(3) 0.000(3) 0.025(3) -0.009(3)
C5 0.052(3) 0.052(4) 0.047(3) -0.002(3) 0.014(3) -0.009(3)
C5' 0.059(4) 0.061(4) 0.080(4) -0.003(4) 0.021(4) -0.006(4)
O5' 0.064(3) 0.140(5) 0.106(4) 0.016(3) 0.019(3) 0.028(3)
O5" 0.052(2) 0.121(4) 0.078(3) -0.003(2) 0.029(2) 0.001(3)
C6 0.054(4) 0.058(4) 0.051(3) -0.001(3) 0.015(3) -0.009(3)
C6' 0.084(4) 0.070(4) 0.068(4) 0.011(4) 0.018(4) 0.006(4)
C7 0.059(3) 0.043(4) 0.042(3) 0.006(3) 0.017(3) -0.002(3)
C8 0.060(3) 0.064(4) 0.045(3) 0.006(3) 0.022(3) -0.002(3)
C9 0.067(4) 0.072(4) 0.036(3) 0.020(4) 0.014(3) -0.003(4)
C10 0.075(4) 0.064(5) 0.057(4) 0.006(4) 0.003(3) -0.0010(4)
C11 0.073(4) 0.081(5) 0.079(4) -0.007(4) 0.026(4) 0.008(4)
C12 0.068(4) 0.067(4) 0.047(3) -0.002(4) 0.022(3) -0.007(4)
C13 0.070(4) 0.091(5) 0.085(4) 0.015(4) 0.023(4) 0.014(4)
C14 0.080(5) 0.107(6) 0.120(6) 0.023(5) 0.019(4) 0.001(5)
C15 0.128(7) 0.117(7) 0.143(7) -0.001(6) 0.050(6) 0.002(6)
C16 0.101(6) 0.182(9) 0.208(10) 0.055(6) 0.074(7) 0.045(8)
C17 0.057(4) 0.163(8) 0.119(6) -0.006(5) 0.034(4) 0.008(6)
C18 0.062(5) 0.145(13) 0.086(8) -0.009(8) 0.031(5) 0.019(9)
C18A 0.062(5) 0.145(13) 0.086(8) -0.009(8) 0.031(5) 0.019(9)
C19 0.079(6) 0.157(14) 0.080(9) 0.005(8) 0.040(7) 0.009(8)
C19A 0.079(6) 0.157(14) 0.080(9) 0.005(8) 0.040(7) 0.009(8)
C20 0.125(8) 0.34(2) 0.282(16) -0.033(11) 0.134(10) -76(14)

loop_
_atom_site_label
_atom_site_occupancy
_atom_site_fract_x
_atom_site_fract_y
_atom_site_fract_z
_atom_site_U_iso_or_equiv
_atom_site_thermal_displace_type
_atom_site_calc_flag
_atom_site_refinement_flags
N1 1 0.8738(4) 0.1670(3) 0.3466(3) 0.059(2) Uani d .
H1A 1 0.8389 0.1370 0.3903 0.080 Uiso calc R
N2 1 1.0175(5) 0.0910(4) -0.1728(4) 0.072(2) Uani d .
O1 1 0.9788(4) 0.0460(3) -0.2493(4) 0.108(2) Uani d .
O2 1 1.1108(5) 0.1320(3) -0.1632(3) 0.091(2) Uani d .
C2 1 0.8040(4) 0.2257(4) 0.2851(4) 0.051(2) Uani d .
H2'A 0.50 0.6486 0.2905 0.2836 0.080 Uiso calc PR
H2'B 0.50 0.6430 0.2014 0.3267 0.080 Uiso calc PR
H2'C 0.50 0.7149 0.2693 0.3982 0.080 Uiso calc PR
H2'D 0.50 0.7005 0.3069 0.3822 0.050 Uiso d PR
H2'E 0.50 0.6921 0.2059 0.4221 0.050 Uiso d PR
H2'F 0.50 0.6277 0.2434 0.2880 0.050 Uiso d PR
C2' 1 0.6925(4) 0.2491(3) 0.3277(4) 0.066(2) Uani d .
C3 1 0.8420(4) 0.2573(3) 0.2001(4) 0.046(2) Uani d .
C3' 1 0.7863(4) 0.3253(3) 0.1353(4) 0.052(2) Uani d .
O3' 1 0.8149(3) 0.3487(2) 0.0536(3) 0.072(2) Uani d .
O3" 1 0.6984(3) 0.3675(2) 0.1724(3) 0.068(2) Uani d .
C4 1 0.9526(4) 0.2196(3) 0.1650(4) 0.050(2) Uani d .
H4A 1 0.9958 0.2632 0.1397 0.080 Uiso calc R
C5 1 1.0376(4) 0.1813(3) 0.2584(4) 0.050(2) Uani d .
C5' 1 1.1678(6) 0.1713(4) 0.2552(5) 0.066(3) Uani d .
O5' 1 1.2451(4) 0.1392(3) 0.3204(4) 0.103(2) Uani d .
O5" 1 1.1933(3) 0.2067(3) 0.1678(3) 0.081(2) Uani d .
C6 1 0.9943(5) 0.1510(3) 0.3422(4) 0.054(2) Uani d .
H6'A 0.50 1.1425 0.0954 0.4273 0.080 Uiso calc PR
H6'B 0.50 1.0602 0.1338 0.4981 0.080 Uiso calc PR
H6'C 0.50 1.0224 0.0520 0.4377 0.080 Uiso calc PR
H6'D 0.50 1.0904 0.0427 0.4381 0.050 Uiso d PR
H6'E 0.50 1.1398 0.1391 0.4969 0.050 Uiso d PR
H6'F 0.50 1.0146 0.0861 0.5138 0.050 Uiso d PR
C6' 1 1.0610(5) 0.1039(4) 0.4347(4) 0.074(3) Uani d .
C7 1 0.9177(4) 0.1577(3) 0.0747(3) 0.047(2) Uani d .
C8 1 0.9775(4) 0.1547(3) -0.0105(4) 0.055(2) Uani d .
H8A 1 1.0390 0.1939 -0.0154 0.080 Uiso calc R
C9 1 0.9469(5) 0.0949(4) -0.0870(4) 0.058(2) Uani d .
C10 1 0.8570(5) 0.0368(4) -0.0860(4) 0.067(3) Uani d .
H10A 1 0.8364 -0.0022 -0.1420 0.080 Uiso calc R
C11 1 0.7992(5) 0.0403(4) -0.0008(5) 0.076(3) Uani d .
H11A 1 0.7387 0.0003 0.0040 0.080 Uiso calc R
C12 1 0.8293(5) 0.0991(4) 0.0781(4) 0.059(2) Uani d .
H12A 1 0.7884 0.0994 0.1359 0.080 Uiso calc R
C13 1 0.6497(5) 0.4405(4) 0.1144(5) 0.081(3) Uani d .
H13A 1 0.6104 0.4253 0.0446 0.080 Uiso calc R
H13B 1 0.7133 0.4781 0.1097 0.080 Uiso calc R
C14 1 0.5579(6) 0.4803(5) 0.1673(6) 0.103(3) Uani d .
H14A 1 0.5384 0.5343 0.1399 0.080 Uiso calc R
H14B 1 0.5941 0.4854 0.2403 0.080 Uiso calc R
C15 1 0.4467(7) 0.4379(5) 0.1638(7) 0.126(4) Uani d .
H15A 1 0.4637 0.3867 0.2000 0.080 Uiso calc R
H15B 1 0.4155 0.4266 0.0910 0.080 Uiso calc R
C16 1 0.3473(7) 0.4826(5) 0.2065(8) 0.158(5) Uani d .
H16A 1 0.2749 0.4511 0.1995 0.080 Uiso calc R
H16B 1 0.3786 0.4933 0.2795 0.080 Uiso calc R
H16C 1 0.3302 0.5335 0.1697 0.080 Uiso calc R
C17 1 1.3171(5) 0.2006(5) 0.1532(6) 0.111(4) Uani d .
H17A 1 1.3460 0.1461 0.1706 0.080 Uiso calc R
H17B 1 1.3667 0.2383 0.1992 0.080 Uiso calc R
C18 0.50 1.3232(9) 0.227(1) 0.042(9) 0.096(5) Uani d P
H18A 0.50 1.2930 0.2813 0.0275 0.080 Uiso calc PR
H18B 0.50 1.2697 0.1900 -0.0014 0.080 Uiso calc PR
C18A 0.50 1.341(2) 0.175(3) 0.078(3) 0.096(5) Uani d P
H18C 0.50 1.2898 0.1973 0.0169 0.050 Uiso calc PR
H18D 0.50 1.3184 0.1187 0.0825 0.050 Uiso calc PR
C19 0.50 1.445(1) 0.218(1) 0.013(1) 0.102(6) Uani d P
H19A 0.50 1.5055 0.2294 0.0752 0.080 Uiso calc PR
H19B 0.50 1.4520 0.2601 -0.0372 0.080 Uiso calc PR
C19A 0.50 1.462(3) 0.169(3) 0.061(3) 0.102(6) Uani d P
H19C 0.50 1.4902 0.2248 0.0665 0.050 Uiso calc PR
H19D 0.50 1.5123 0.1391 0.1168 0.050 Uiso calc PR
C20 1 1.4820(9) 0.1439(8) -0.0166(10) 0.237(9) Uani d .
H20A 1 1.5611 0.1450 -0.0323 0.080 Uiso calc R
H20B 1 1.4781 0.1018 0.0341 0.080 Uiso calc R
H20C 1 1.4240 0.1329 -0.0796 0.080 Uiso calc R

loop_
_atom_type_symbol
_atom_type_description
_atom_type_scat_dispersion_real
_atom_type_scat_dispersion_imag
_atom_type_scat_source
C C 0.0033 0.0016 'International Tables Vol C Tables 4.2.6.8 and 6.1.1.4'
H H 0.0000 0.0000 'International Tables Vol C Tables 4.2.6.8 and 6.1.1.4'
N N 0.0061 0.0033 'International Tables Vol C Tables 4.2.6.8 and 6.1.1.4'
O O 0.0106 0.0060 'International Tables Vol C Tables 4.2.6.8 and 6.1.1.4'

loop_
_geom_angle_atom_site_label_1
_geom_angle_atom_site_label_2
_geom_angle_atom_site_label_3
_geom_angle
_geom_angle_publ_flag
C2 N1 C6 123.5(5) yes
O1 N2 O2 123.9(6) yes
O1 N2 C9 117.7(6) yes
O2 N2 C9 118.4(5) yes
N1 C2 C2' 112.5(4) yes
N1 C2 C3 119.3(5) yes
C2' C2 C3 128.1(5) yes
C2 C3 C3' 125.7(5) yes
C2 C3 C4 119.6(4) yes
C3' C3 C4 114.6(4) yes
C3 C3' O3' 125.1(5) yes
C3 C3' O3" 116.1(5) yes
O3' C3' O3" 118.8(5) yes
C3' O3" C13 117.0(4) yes
C3 C4 C5 110.5(4) yes
C3 C4 C7 112.7(4) yes
C5 C4 C7 111.2(4) yes
C4 C5 C5' 119.6(5) yes
C4 C5 C6 120.5(5) yes
C5' C5 C6 119.7(5) yes
C5 C5' O5' 127.6(6) yes
C5 C5' O5" 110.8(5) yes
O5' C5' O5" 121.6(6) yes
C5' O5" C17 116.9(5) yes
N1 C6 C5 118.1(4) yes
N1 C6 C6' 113.8(5) yes
C5 C6 C6' 128.1(5) yes
C4 C7 C8 122.0(4) yes
C4 C7 C12 120.3(5) yes
C8 C7 C12 117.6(5) no
C7 C8 C9 119.7(5) no
N2 C9 C8 117.9(5) yes
N2 C9 C10 118.6(5) yes
C8 C9 C10 123.4(5) no
C9 C10 C11 116.1(5) no
C10 C11 C12 121.7(6) no
C7 C12 C11 121.5(5) no
O3" C13 C14 110.1(5) yes
C13 C14 C15 117.5(7) yes
C14 C15 C16 117.6(7) yes
O5" C17 C18 109.4(6) yes
O5" C17 C18A 122.4(17) yes
C17 C18 C19 115.(2) yes
C17 C18A C19A 124(3) yes
C18 C19 C20 120.0(10) yes
C18A C19A C20 121(3) yes

loop_
_geom_bond_atom_site_label_1
_geom_bond_atom_site_label_2
_geom_bond_distance
_geom_bond_publ_flag
N1 C2 1.391(7) yes
N1 C6 1.406(7) yes
N2 O1 1.244(7) yes
N2 O2 1.238(8) yes
N2 C9 1.499(8) yes
C2 C2' 1.528(8) yes
C2 C3 1.366(7) yes
C3 C3' 1.461(7) yes
C3 C4 1.548(7) yes
C3' O3' 1.232(7) yes
C3' O3" 1.378(7) yes
O3" C13 1.460(7) yes
C4 C5 1.526(6) yes
C4 C7 1.540(7) yes
C5 C5' 1.496(8) yes
C5 C6 1.375(8) yes
C5' O5' 1.211(8) yes
C5' O5" 1.357(8) yes
O5" C17 1.459(7) yes
C6 C6' 1.499(7) yes
C7 C12 1.395(8) no
C7 C8 1.411(7) no
C8 C9 1.388(8) no
C9 C10 1.397(9) no
C10 C11 1.398(9) no
C11 C12 1.396(8) no
C13 C14 1.500(10) yes
C14 C15 1.430(10) yes
C15 C16 1.530(10) yes
C17 C18 1.52(11) yes
C17 C18A 1.14(4) yes
C18 C19 1.52(2) yes
C19 C20 1.37(2) yes
C20 C19A 1.16(3) yes
C18A C19A 1.43(4) yes

loop_
_geom_torsion_atom_site_label_1
_geom_torsion_atom_site_label_2
_geom_torsion_atom_site_label_3
_geom_torsion_atom_site_label_4
_geom_torsion
_geom_torsion_publ_flag
C6 N1 C2 C2' -162.3(5) no
C6 N1 C2 C3 15.2(7) yes
C2 N1 C6 C5 -14.7(7) yes
C2 N1 C6 C6' 163.4(5) no
O1 N2 C9 C8 -169.4(5) no
O1 N2 C9 C10 12.9(8) yes
O2 N2 C9 C8 11.1(8) no
O2 N2 C9 C10 -166.6(5) no
N1 C2 C3 C3' -172.7(5) no
N1 C2 C3 C4 8.0(7) yes
C2' C2 C3 C3' 4.4(8) no
C2' C2 C3 C4 -174.9(5) no
C2 C3 C3' O3' -173.4(5) yes
C2 C3 C3' O3" 9.3(7) no
C4 C3 C3' O3' 5.9(7) no
C4 C3 C3' O3" -171.4(4) no
C2 C3 C4 C5 -27.9(6) yes
C2 C3 C4 C7 97.3(5) no
C3' C3 C4 C5 152.8(4) no
C3' C3 C4 C7 -82.0(5) no
C3 C3' O3" C13 174.2(4) no
O3' C3' O3" C13 -3.3(7) no
C3' O3" C13 C14 -178.3(4) no
C3 C4 C5 C5' -155.8(5) no
C3 C4 C5 C6 28.5(6) yes
C7 C4 C5 C5' 78.2(6) no
C7 C4 C5 C6 -97.6(6) no
C3 C4 C7 C8 138.6(5) yes
C3 C4 C7 C12 -45.2(6) yes
C5 C4 C7 C8 -96.6(6) no
C5 C4 C7 C12 79.6(6) no
C4 C5 C5' O5' -176.6(6) no
C4 C5 C5' O5" 5.6(7) no
C6 C5 C5' O5' -0.8(9) yes
C6 C5 C5' O5" -178.6(5) no
C4 C5 C6 N1 -9.1(7) yes
C4 C5 C6 C6' 173.0(5) no
C5' C5 C6 N1 175.2(5) no
C5' C5 C6 C6' -2.7(8) no
C5 C5' O5" C17 -179.0(5) no
O5' C5' O5" C17 3.0(9) no
C5' O5" C17 C18 168.(3) no
C5' O5" C17 C18A 126(3) no
C4 C7 C8 C9 176.6(5) no
C12 C7 C8 C9 0.2(7) no
C4 C7 C12 C11 -177.5(5) no
C8 C7 C12 C11 -1.1(8) no
C7 C8 C9 N2 -176.5(5) no
C7 C8 C9 C10 1.1(8) no
N2 C9 C10 C11 176.2(5) no
C8 C9 C10 C11 -1.4(8) no
C9 C10 C11 C12 0.4(8) no
C10 C11 C12 C7 0.8(9) no
O3" C13 C14 C15 -69.0(7) no
C13 C14 C15 C16 -173.2(7) no
O5" C17 C18 C19 -176(3) no
O5" C17 C18A C19A 180(3.) no
C17 C18 C19 C20 81(5) no
C17 C18A C19A C20 -179(4) no
